data_1576059
loop_
_publ_author_name
'Chen, Zijing'
'Wang, Wenjun'
'Chen, Baicheng'
'Chen, Si-Cong'
'Aoken, Aimila'
'Wu, Fanrui'
'Zeng, Guihua'
'Luo, Tuoping'

_publ_section_title
;
 Desulfurative modification of cysteine residues in peptides and proteins
 <i>via</i> the installation and photoexcitation of
 thieno[2,3-<i>c</i>]-pyrroles.
;
_journal_issue 46
_journal_name_full 'Chemical science'
_journal_page_first 22091
_journal_page_last 22100
_journal_paper_doi 10.1039/d5sc05199a
_journal_volume 16
_journal_year 2025
_chemical_formula_moiety 'C27 H25 N3 O8 S2'
_chemical_formula_sum 'C27 H25 N3 O8 S2'
_chemical_formula_weight 583.62
_space_group_crystal_system triclinic
_space_group_IT_number 2
_space_group_name_Hall '-P 1'
_space_group_name_H-M_alt 'P -1'
_atom_sites_solution_hydrogens geom
_atom_sites_solution_primary dual
_audit_creation_date 2024-02-23
_audit_creation_method
;
Olex2 1.3
(compiled 2020.11.12 svn.r5f609507 for OlexSys, GUI svn.r6408)
;
_audit_update_record
;
2024-12-15 deposited with the CCDC.	2025-10-14 downloaded from the CCDC.
;
_cell_angle_alpha 101.2400(10)
_cell_angle_beta 99.5740(10)
_cell_angle_gamma 90.1680(10)
_cell_formula_units_Z 2
_cell_length_a 6.71170(10)
_cell_length_b 12.01840(10)
_cell_length_c 17.0450(2)
_cell_measurement_reflns_used 12808
_cell_measurement_temperature 100.01(10)
_cell_measurement_theta_max 76.7910
_cell_measurement_theta_min 3.7540
_cell_volume 1328.87(3)
_computing_cell_refinement 'CrysAlisPro 1.171.42.92a (Rigaku OD, 2023)'
_computing_data_collection 'CrysAlisPro 1.171.42.92a (Rigaku OD, 2023)'
_computing_data_reduction 'CrysAlisPro 1.171.42.92a (Rigaku OD, 2023)'
_computing_molecular_graphics 'Olex2 1.3 (Dolomanov et al., 2009)'
_computing_publication_material 'Olex2 1.3 (Dolomanov et al., 2009)'
_computing_structure_refinement 'SHELXL 2018/1 (Sheldrick, 2015)'
_computing_structure_solution 'SHELXT 2014/5 (Sheldrick, 2014)'
_diffrn_ambient_environment N~2~
_diffrn_ambient_temperature 100.01(10)
_diffrn_detector 'Hybrid Pixel Array Detector'
_diffrn_detector_area_resol_mean 10.0000
_diffrn_detector_type HyPix
_diffrn_measured_fraction_theta_full 0.998
_diffrn_measured_fraction_theta_max 0.952
_diffrn_measurement_details
;
List of Runs (angles in degrees, time in seconds):

  # Type    Start    End  Width  t~exp~   \w     \q     \k     \f   Frames
#--------------------------------------------------------------------------
  1  \w    -62.00 -36.00   0.50    0.05    -- -104.50  57.00   0.00   52
  2  \w    -69.00  24.00   0.50    0.05    --  -48.37  77.00  90.00  186
  3  \w    -39.00  13.00   0.50    0.05    --  -48.37  37.00   0.00  104
  4  \w    -23.00   5.00   0.50    0.05    --  -48.37  19.00 -90.00   56
  5  \w    -61.00 -35.00   0.50    0.05    -- -104.50  57.00-150.00   52
  6  \w    -62.00 -34.00   0.50    0.05    -- -104.50  57.00 120.00   56
  7  \w    -87.00 -44.00   0.50    0.05    -- -104.50  93.00   2.00   86
  8  \w   -108.00 -40.00   0.50    0.05    -- -104.50 111.00  16.03  136
  9  \w   -109.00 -83.00   0.50    0.05    -- -104.50 125.00  30.00   52
 10  \w    -81.00 -55.00   0.50    0.05    -- -104.50 125.00  30.00   52
 11  \w    -47.00  10.00   0.50    0.05    --  -48.37  93.00   2.00  114
 12  \w   -118.00 -88.00   0.50    0.05    -- -104.50 134.00-146.98   60
 13  \w   -131.00 -95.00   0.50    0.05    -- -104.50 -19.00 -90.00   72
 14  \w   -166.00-128.00   0.50    0.05    -- -104.50 -57.00 -60.00   76
 15  \w   -170.00 -91.00   0.50    0.05    -- -104.50 -77.00   0.00  158
 16  \w   -126.00 -95.00   0.50    0.05    -- -104.50 -19.00 -30.00   62
 17  \w   -117.00 -91.00   0.50    0.05    -- -104.50 -57.00 -60.00   52
 18  \w    -69.00 -37.00   0.50    0.05    --  -48.37 -57.00 -90.00   64
 19  \w   -111.00 -71.00   0.50    0.05    --  -48.37 -57.00 -90.00   80
 20  \w   -171.00-114.00   0.50    0.05    -- -104.50 -19.00-150.00  114
 21  \w   -174.00-149.00   0.50    0.05    -- -104.50 -19.00 -90.00   50
 22  \w   -154.00-109.00   0.50    0.05    -- -104.50 -93.00-109.00   90
 23  \w     90.00 118.00   0.50    0.05    --  106.44  77.00 -90.00   56
 24  \w     89.00 168.00   0.50    0.05    --  106.44  93.00   2.00  158
 25  \w    145.00 174.00   0.50    0.05    --  106.44  37.00 -90.00   58
 26  \w    106.00 137.00   0.50    0.05    --  106.44  37.00 -90.00   62
 27  \w    112.00 156.00   0.50    0.05    --  106.44  19.00-180.00   88
 28  \w     78.00 105.00   0.50    0.05    --  106.44 -77.00-120.00   54
 29  \w     39.00 107.00   0.50    0.05    --  106.44-125.00-120.00  136
 30  \w    -24.00  20.00   0.50    0.05    --   48.37 -19.00 -60.00   88
 31  \w     36.00 105.00   0.50    0.05    --  106.44 -99.00 -90.00  138
 32  \w     35.00  61.00   0.50    0.05    --  106.44 -57.00  30.00   52
 33  \w     37.00 107.00   0.50    0.05    --  106.44-125.00 150.00  140
 34  \w     61.00 104.00   0.50    0.05    --  106.44 -99.00 150.00   86
 35  \w     56.00 104.00   0.50    0.05    --  106.44 -99.00  90.00   96
 36  \w    -19.00  77.00   0.50    0.05    --   48.37 -93.00-109.00  192
 37  \w     42.00  68.00   0.50    0.05    --  106.44 -99.00-180.00   52
 38  \w     46.00  72.00   0.50    0.05    --  106.44 -93.00-109.00   52
;
_diffrn_measurement_device 'four-circle diffractometer'
_diffrn_measurement_device_type 'XtaLAB Synergy R, HyPix'
_diffrn_measurement_method '\w scans'
_diffrn_orient_matrix_type 'CrysAlisPro convention (1999,Acta A55,543-557)'
_diffrn_orient_matrix_UB_11 0.1355264000
_diffrn_orient_matrix_UB_12 0.1007770000
_diffrn_orient_matrix_UB_13 0.0511988000
_diffrn_orient_matrix_UB_21 0.1209411000
_diffrn_orient_matrix_UB_22 -0.0033085000
_diffrn_orient_matrix_UB_23 -0.0696751000
_diffrn_orient_matrix_UB_31 -0.1458211000
_diffrn_orient_matrix_UB_32 0.0832825000
_diffrn_orient_matrix_UB_33 -0.0356213000
_diffrn_radiation_monochromator mirror
_diffrn_radiation_probe x-ray
_diffrn_radiation_type 'Cu K\a'
_diffrn_radiation_wavelength 1.54184
_diffrn_reflns_av_R_equivalents 0.0200
_diffrn_reflns_av_unetI/netI 0.0185
_diffrn_reflns_Laue_measured_fraction_full 0.998
_diffrn_reflns_Laue_measured_fraction_max 0.952
_diffrn_reflns_limit_h_max 8
_diffrn_reflns_limit_h_min -8
_diffrn_reflns_limit_k_max 15
_diffrn_reflns_limit_k_min -14
_diffrn_reflns_limit_l_max 18
_diffrn_reflns_limit_l_min -21
_diffrn_reflns_number 15333
_diffrn_reflns_point_group_measured_fraction_full 0.998
_diffrn_reflns_point_group_measured_fraction_max 0.952
_diffrn_reflns_theta_full 67.684
_diffrn_reflns_theta_max 76.959
_diffrn_reflns_theta_min 3.752
_diffrn_source 'Rotating-anode X-ray tube'
_diffrn_source_type 'PhotonJet R (Cu) X-ray Source'
_exptl_absorpt_coefficient_mu 2.308
_exptl_absorpt_correction_T_max 1.00000
_exptl_absorpt_correction_T_min 0.74229
_exptl_absorpt_correction_type multi-scan
_exptl_absorpt_process_details
;
CrysAlisPro 1.171.42.92a (Rigaku Oxford Diffraction, 2023)
Empirical absorption correction using spherical harmonics,
implemented in SCALE3 ABSPACK scaling algorithm.
;
_exptl_crystal_colour 'metallic light colourless'
_exptl_crystal_colour_lustre metallic
_exptl_crystal_colour_modifier light
_exptl_crystal_colour_primary colourless
_exptl_crystal_density_diffrn 1.459
_exptl_crystal_description prism
_exptl_crystal_F_000 608
_exptl_crystal_size_max 0.23
_exptl_crystal_size_mid 0.19
_exptl_crystal_size_min 0.09
_refine_diff_density_max 0.397
_refine_diff_density_min -0.436
_refine_diff_density_rms 0.047
_refine_ls_extinction_coef 0.0047(3)
_refine_ls_extinction_expression Fc^*^=kFc[1+0.001xFc^2^\l^3^/sin(2\q)]^-1/4^
_refine_ls_extinction_method 'SHELXL-2018/1 (Sheldrick 2018)'
_refine_ls_goodness_of_fit_ref 1.040
_refine_ls_hydrogen_treatment constr
_refine_ls_matrix_type full
_refine_ls_number_parameters 365
_refine_ls_number_reflns 5360
_refine_ls_number_restraints 0
_refine_ls_restrained_S_all 1.040
_refine_ls_R_factor_all 0.0326
_refine_ls_R_factor_gt 0.0317
_refine_ls_shift/su_max 0.001
_refine_ls_shift/su_mean 0.000
_refine_ls_structure_factor_coef Fsqd
_refine_ls_weighting_details 'w=1/[\s^2^(Fo^2^)+(0.0422P)^2^+0.7073P] where P=(Fo^2^+2Fc^2^)/3'
_refine_ls_weighting_scheme calc
_refine_ls_wR_factor_gt 0.0846
_refine_ls_wR_factor_ref 0.0852
_reflns_Friedel_coverage 0.000
_reflns_number_gt 5163
_reflns_number_total 5360
_reflns_threshold_expression 'I > 2\s(I)'
_cod_data_source_file d5sc05199a2.cif
_cod_data_source_block czj_b2_auto
_cod_depositor_comments 'Adding full bibliography for 1576059.cif.'
_cod_database_code 1576059
_shelx_shelxl_version_number 2018/1
_shelx_space_group_comment
;
The symmetry employed for this shelxl refinement is uniquely defined
by the following loop, which should always be used as a source of
symmetry information in preference to the above space-group names.
They are only intended as comments.
;
_shelx_estimated_absorpt_t_max 0.819
_shelx_estimated_absorpt_t_min 0.619
_reflns_odcompleteness_completeness 99.94
_reflns_odcompleteness_iscentric 1
_reflns_odcompleteness_theta 66.97
_olex2_refinement_description
;
1. Fixed Uiso
 At 1.2 times of:
  All C(H) groups, All C(H,H) groups, All N(H) groups
 At 1.5 times of:
  All C(H,H,H) groups
2.a Secondary CH2 refined with riding coordinates:
 C9(H9A,H9B), C10(H10A,H10B)
2.b Aromatic/amide H refined with riding coordinates:
 N16(H16), C5(H5), C6(H6), C8(H8), C24(H24), C25(H25), C27(H27), C28(H28),
 C33(H33), C34(H34), C36(H36), C37(H37)
2.c Idealised Me refined as rotating group:
 C20(H20A,H20B,H20C), C31(H31A,H31B,H31C), C40(H40A,H40B,H40C)
;
_olex2_submission_special_instructions 'No special instructions were received'
_oxdiff_exptl_absorpt_empirical_details
;
Empirical correction (ABSPACK) includes:
- Absorption correction using spherical harmonics
- Frame scaling
;
_oxdiff_exptl_absorpt_empirical_full_max 1.452
_oxdiff_exptl_absorpt_empirical_full_min 0.781

loop_
_space_group_symop_operation_xyz
'x, y, z'
'-x, -y, -z'

loop_
_atom_site_label
_atom_site_type_symbol
_atom_site_fract_x
_atom_site_fract_y
_atom_site_fract_z
_atom_site_U_iso_or_equiv
_atom_site_adp_type
_atom_site_occupancy
_atom_site_site_symmetry_order
_atom_site_calc_flag
_atom_site_refinement_flags_posn
_atom_site_refinement_flags_adp
_atom_site_refinement_flags_occupancy
_atom_site_disorder_assembly
_atom_site_disorder_group
S4 S 1.26478(5) -0.02631(3) 0.90535(2) 0.02732(10) Uani 1 1 d . . . . .
S18 S 0.95133(5) -0.17632(3) 0.70975(2) 0.02247(10) Uani 1 1 d . . . . .
O11 O 0.50889(16) 0.14253(8) 0.69510(6) 0.0235(2) Uani 1 1 d . . . . .
O15 O 0.41848(18) 0.51489(8) 0.71594(6) 0.0297(2) Uani 1 1 d . . . . .
O17 O 0.42334(15) 0.19428(8) 0.57424(6) 0.0217(2) Uani 1 1 d . . . . .
O19 O 0.81252(15) -0.27969(8) 0.71329(6) 0.0238(2) Uani 1 1 d . . . . .
O21 O 0.88165(19) -0.15341(9) 0.63097(6) 0.0346(3) Uani 1 1 d . . . . .
O22 O 1.15825(16) -0.19973(9) 0.73402(7) 0.0327(3) Uani 1 1 d . . . . .
O30 O 0.00455(16) 0.71800(9) 0.32910(6) 0.0274(2) Uani 1 1 d . . . . .
O39 O 0.88214(18) 0.40221(10) 1.06793(6) 0.0350(3) Uani 1 1 d . . . . .
N1 N 0.71570(17) -0.01227(9) 0.78209(7) 0.0190(2) Uani 1 1 d . . . . .
N13 N 0.46925(17) 0.32597(9) 0.69504(7) 0.0186(2) Uani 1 1 d . . . . .
N16 N 0.35785(16) 0.41528(9) 0.58504(6) 0.0167(2) Uani 1 1 d . . . . .
H16 H 0.362573 0.346835 0.555572 0.020 Uiso 1 1 calc R U . . .
C2 C 0.8975(2) -0.06738(11) 0.78389(8) 0.0202(3) Uani 1 1 d . . . . .
C3 C 1.0252(2) -0.01419(11) 0.85311(8) 0.0207(3) Uani 1 1 d . . . . .
C5 C 1.2244(2) 0.08890(13) 0.98098(9) 0.0281(3) Uani 1 1 d . . . . .
H5 H 1.323194 0.116608 1.027596 0.034 Uiso 1 1 calc R U . . .
C6 C 1.0423(2) 0.13497(12) 0.96776(9) 0.0244(3) Uani 1 1 d . . . . .
H6 H 0.999353 0.198353 1.002882 0.029 Uiso 1 1 calc R U . . .
C7 C 0.9211(2) 0.07583(11) 0.89360(8) 0.0202(3) Uani 1 1 d . . . . .
C8 C 0.7298(2) 0.07426(11) 0.84780(8) 0.0204(3) Uani 1 1 d . . . . .
H8 H 0.625924 0.124961 0.860138 0.025 Uiso 1 1 calc R U . . .
C9 C 0.5327(2) -0.04242(11) 0.72093(8) 0.0215(3) Uani 1 1 d . . . . .
H9A H 0.412578 -0.029692 0.747845 0.026 Uiso 1 1 calc R U . . .
H9B H 0.532661 -0.124193 0.696437 0.026 Uiso 1 1 calc R U . . .
C10 C 0.5165(2) 0.02554(11) 0.65444(8) 0.0237(3) Uani 1 1 d . . . . .
H10A H 0.635251 0.014557 0.626608 0.028 Uiso 1 1 calc R U . . .
H10B H 0.392466 0.002469 0.613873 0.028 Uiso 1 1 calc R U . . .
C12 C 0.46294(19) 0.21823(11) 0.64761(8) 0.0188(3) Uani 1 1 d . . . . .
C14 C 0.4127(2) 0.42717(11) 0.66630(8) 0.0190(3) Uani 1 1 d . . . . .
C20 C 0.8620(3) -0.33130(13) 0.78442(9) 0.0354(4) Uani 1 1 d . . . . .
H20A H 0.993218 -0.366770 0.784163 0.053 Uiso 1 1 calc R U . . .
H20B H 0.757554 -0.389076 0.783197 0.053 Uiso 1 1 calc R U . . .
H20C H 0.868397 -0.272750 0.833721 0.053 Uiso 1 1 calc R U . . .
C23 C 0.29387(18) 0.50245(11) 0.54332(8) 0.0157(2) Uani 1 1 d . . . . .
C24 C 0.3015(2) 0.61728(11) 0.58006(8) 0.0185(3) Uani 1 1 d . . . . .
H24 H 0.355051 0.641086 0.636116 0.022 Uiso 1 1 calc R U . . .
C25 C 0.23000(19) 0.69601(11) 0.53360(8) 0.0186(3) Uani 1 1 d . . . . .
H25 H 0.234390 0.774064 0.558630 0.022 Uiso 1 1 calc R U . . .
C26 C 0.15178(18) 0.66371(11) 0.45112(8) 0.0172(3) Uani 1 1 d . . . . .
C27 C 0.14850(19) 0.54838(11) 0.41500(8) 0.0175(3) Uani 1 1 d . . . . .
H27 H 0.097362 0.524734 0.358716 0.021 Uiso 1 1 calc R U . . .
C28 C 0.21875(19) 0.46886(11) 0.46032(8) 0.0167(2) Uani 1 1 d . . . . .
H28 H 0.216131 0.390949 0.435075 0.020 Uiso 1 1 calc R U . . .
C29 C 0.06942(19) 0.74747(12) 0.40165(8) 0.0201(3) Uani 1 1 d . . . . .
C31 C 0.0644(2) 0.87020(12) 0.44316(9) 0.0247(3) Uani 1 1 d . . . . .
H31A H 0.008015 0.915269 0.403169 0.037 Uiso 1 1 calc R U . . .
H31B H 0.202015 0.898679 0.467874 0.037 Uiso 1 1 calc R U . . .
H31C H -0.020138 0.876328 0.485371 0.037 Uiso 1 1 calc R U . . .
C32 C 0.5250(2) 0.34064(11) 0.78267(8) 0.0190(3) Uani 1 1 d . . . . .
C33 C 0.7248(2) 0.36899(11) 0.81805(8) 0.0215(3) Uani 1 1 d . . . . .
H33 H 0.822764 0.379399 0.785558 0.026 Uiso 1 1 calc R U . . .
C34 C 0.7793(2) 0.38190(11) 0.90147(8) 0.0221(3) Uani 1 1 d . . . . .
H34 H 0.915499 0.401793 0.926345 0.027 Uiso 1 1 calc R U . . .
C35 C 0.6355(2) 0.36589(11) 0.94938(8) 0.0212(3) Uani 1 1 d . . . . .
C36 C 0.4353(2) 0.33802(11) 0.91245(8) 0.0224(3) Uani 1 1 d . . . . .
H36 H 0.336684 0.327519 0.944657 0.027 Uiso 1 1 calc R U . . .
C37 C 0.3791(2) 0.32550(12) 0.82866(8) 0.0218(3) Uani 1 1 d . . . . .
H37 H 0.242719 0.306865 0.803476 0.026 Uiso 1 1 calc R U . . .
C38 C 0.7048(2) 0.37869(11) 1.03922(8) 0.0252(3) Uani 1 1 d . . . . .
C40 C 0.5564(3) 0.35943(13) 1.09244(9) 0.0297(3) Uani 1 1 d . . . . .
H40A H 0.519578 0.278321 1.082539 0.044 Uiso 1 1 calc R U . . .
H40B H 0.434962 0.402157 1.080038 0.044 Uiso 1 1 calc R U . . .
H40C H 0.617760 0.385223 1.149511 0.044 Uiso 1 1 calc R U . . .

loop_
_atom_site_aniso_label
_atom_site_aniso_U_11
_atom_site_aniso_U_22
_atom_site_aniso_U_33
_atom_site_aniso_U_23
_atom_site_aniso_U_13
_atom_site_aniso_U_12
S4 0.02069(18) 0.02774(19) 0.0313(2) 0.00359(14) 0.00052(14) 0.00256(13)
S18 0.02881(19) 0.01803(17) 0.02083(18) 0.00157(12) 0.00763(13) 0.00229(13)
O11 0.0350(5) 0.0154(5) 0.0180(5) 0.0032(4) -0.0016(4) 0.0033(4)
O15 0.0515(7) 0.0189(5) 0.0161(5) 0.0019(4) 0.0000(4) 0.0056(4)
O17 0.0286(5) 0.0191(5) 0.0164(5) 0.0028(4) 0.0015(4) 0.0025(4)
O19 0.0315(5) 0.0183(5) 0.0190(5) 0.0020(4) -0.0011(4) -0.0013(4)
O21 0.0566(7) 0.0286(6) 0.0220(5) 0.0068(4) 0.0147(5) 0.0095(5)
O22 0.0274(5) 0.0274(5) 0.0404(6) -0.0039(5) 0.0100(5) 0.0034(4)
O30 0.0339(5) 0.0289(5) 0.0197(5) 0.0082(4) 0.0011(4) 0.0056(4)
O39 0.0401(6) 0.0397(6) 0.0214(5) 0.0066(5) -0.0062(5) -0.0031(5)
N1 0.0222(5) 0.0158(5) 0.0184(5) 0.0036(4) 0.0011(4) 0.0010(4)
N13 0.0227(5) 0.0179(5) 0.0145(5) 0.0040(4) 0.0001(4) 0.0020(4)
N16 0.0196(5) 0.0149(5) 0.0150(5) 0.0025(4) 0.0016(4) 0.0022(4)
C2 0.0231(6) 0.0164(6) 0.0214(7) 0.0034(5) 0.0053(5) 0.0016(5)
C3 0.0216(6) 0.0183(6) 0.0226(7) 0.0049(5) 0.0041(5) 0.0003(5)
C5 0.0291(7) 0.0250(7) 0.0264(7) 0.0030(6) -0.0036(6) -0.0034(6)
C6 0.0309(7) 0.0192(6) 0.0214(7) 0.0025(5) 0.0011(6) -0.0007(5)
C7 0.0247(7) 0.0162(6) 0.0201(6) 0.0049(5) 0.0032(5) 0.0008(5)
C8 0.0253(7) 0.0168(6) 0.0191(6) 0.0033(5) 0.0036(5) 0.0030(5)
C9 0.0242(7) 0.0180(6) 0.0206(6) 0.0039(5) -0.0010(5) -0.0022(5)
C10 0.0330(7) 0.0156(6) 0.0200(7) 0.0014(5) -0.0002(6) 0.0025(5)
C12 0.0188(6) 0.0182(6) 0.0191(6) 0.0048(5) 0.0009(5) 0.0013(5)
C14 0.0209(6) 0.0182(6) 0.0176(6) 0.0044(5) 0.0016(5) 0.0021(5)
C20 0.0582(11) 0.0234(7) 0.0227(7) 0.0068(6) -0.0015(7) -0.0069(7)
C23 0.0131(6) 0.0178(6) 0.0167(6) 0.0044(5) 0.0032(5) 0.0017(4)
C24 0.0204(6) 0.0185(6) 0.0154(6) 0.0015(5) 0.0014(5) 0.0005(5)
C25 0.0195(6) 0.0166(6) 0.0190(6) 0.0019(5) 0.0028(5) 0.0010(5)
C26 0.0149(6) 0.0198(6) 0.0177(6) 0.0051(5) 0.0038(5) 0.0015(5)
C27 0.0164(6) 0.0211(6) 0.0146(6) 0.0029(5) 0.0025(5) 0.0005(5)
C28 0.0166(6) 0.0166(6) 0.0165(6) 0.0014(5) 0.0039(5) 0.0010(5)
C29 0.0173(6) 0.0236(7) 0.0208(7) 0.0070(5) 0.0045(5) 0.0015(5)
C31 0.0277(7) 0.0207(7) 0.0270(7) 0.0088(6) 0.0033(6) 0.0043(5)
C32 0.0262(7) 0.0152(6) 0.0145(6) 0.0033(5) -0.0002(5) 0.0035(5)
C33 0.0249(7) 0.0190(6) 0.0203(7) 0.0045(5) 0.0020(5) 0.0008(5)
C34 0.0256(7) 0.0185(6) 0.0199(7) 0.0034(5) -0.0021(5) 0.0011(5)
C35 0.0308(7) 0.0139(6) 0.0174(6) 0.0025(5) 0.0002(5) 0.0036(5)
C36 0.0288(7) 0.0197(6) 0.0195(7) 0.0046(5) 0.0051(5) 0.0029(5)
C37 0.0229(6) 0.0207(6) 0.0207(7) 0.0043(5) 0.0004(5) 0.0020(5)
C38 0.0383(8) 0.0158(6) 0.0191(7) 0.0026(5) -0.0008(6) 0.0033(6)
C40 0.0471(9) 0.0230(7) 0.0176(7) 0.0026(5) 0.0033(6) 0.0019(6)

loop_
_atom_type_symbol
_atom_type_description
_atom_type_scat_dispersion_real
_atom_type_scat_dispersion_imag
_atom_type_scat_source
C C 0.0181 0.0091 'International Tables Vol C Tables 4.2.6.8 and 6.1.1.4'
H H 0.0000 0.0000 'International Tables Vol C Tables 4.2.6.8 and 6.1.1.4'
N N 0.0311 0.0180 'International Tables Vol C Tables 4.2.6.8 and 6.1.1.4'
O O 0.0492 0.0322 'International Tables Vol C Tables 4.2.6.8 and 6.1.1.4'
S S 0.3331 0.5567 'International Tables Vol C Tables 4.2.6.8 and 6.1.1.4'

loop_
_geom_angle_atom_site_label_1
_geom_angle_atom_site_label_2
_geom_angle_atom_site_label_3
_geom_angle
_geom_angle_site_symmetry_1
_geom_angle_site_symmetry_3
_geom_angle_publ_flag
C3 S4 C5 89.91(7) . . ?
O19 S18 C2 105.54(6) . . ?
O21 S18 O19 103.45(6) . . ?
O21 S18 O22 120.66(7) . . ?
O21 S18 C2 110.87(7) . . ?
O22 S18 O19 109.91(6) . . ?
O22 S18 C2 105.53(7) . . ?
C12 O11 C10 116.53(10) . . ?
C20 O19 S18 116.50(9) . . ?
C2 N1 C9 126.31(11) . . ?
C8 N1 C2 109.53(11) . . ?
C8 N1 C9 124.14(11) . . ?
C12 N13 C14 125.66(11) . . ?
C12 N13 C32 119.33(11) . . ?
C14 N13 C32 114.89(10) . . ?
C14 N16 H16 117.1 . . ?
C14 N16 C23 125.90(11) . . ?
C23 N16 H16 117.1 . . ?
N1 C2 S18 125.16(10) . . ?
C3 C2 S18 127.68(11) . . ?
C3 C2 N1 107.08(11) . . ?
C2 C3 S4 139.66(11) . . ?
C2 C3 C7 108.16(12) . . ?
C7 C3 S4 112.14(10) . . ?
S4 C5 H5 122.6 . . ?
C6 C5 S4 114.71(11) . . ?
C6 C5 H5 122.6 . . ?
C5 C6 H6 124.4 . . ?
C5 C6 C7 111.26(13) . . ?
C7 C6 H6 124.4 . . ?
C3 C7 C6 111.98(12) . . ?
C8 C7 C3 106.76(12) . . ?
C8 C7 C6 141.23(13) . . ?
N1 C8 C7 108.46(12) . . ?
N1 C8 H8 125.8 . . ?
C7 C8 H8 125.8 . . ?
N1 C9 H9A 109.0 . . ?
N1 C9 H9B 109.0 . . ?
N1 C9 C10 112.76(11) . . ?
H9A C9 H9B 107.8 . . ?
C10 C9 H9A 109.0 . . ?
C10 C9 H9B 109.0 . . ?
O11 C10 C9 105.18(11) . . ?
O11 C10 H10A 110.7 . . ?
O11 C10 H10B 110.7 . . ?
C9 C10 H10A 110.7 . . ?
C9 C10 H10B 110.7 . . ?
H10A C10 H10B 108.8 . . ?
O11 C12 N13 109.60(11) . . ?
O17 C12 O11 124.21(12) . . ?
O17 C12 N13 126.19(12) . . ?
O15 C14 N13 117.94(12) . . ?
O15 C14 N16 126.14(12) . . ?
N16 C14 N13 115.92(11) . . ?
O19 C20 H20A 109.5 . . ?
O19 C20 H20B 109.5 . . ?
O19 C20 H20C 109.5 . . ?
H20A C20 H20B 109.5 . . ?
H20A C20 H20C 109.5 . . ?
H20B C20 H20C 109.5 . . ?
C24 C23 N16 123.83(11) . . ?
C24 C23 C28 119.84(12) . . ?
C28 C23 N16 116.32(11) . . ?
C23 C24 H24 120.5 . . ?
C25 C24 C23 119.09(12) . . ?
C25 C24 H24 120.5 . . ?
C24 C25 H25 119.1 . . ?
C24 C25 C26 121.75(12) . . ?
C26 C25 H25 119.1 . . ?
C25 C26 C27 118.36(12) . . ?
C25 C26 C29 121.90(12) . . ?
C27 C26 C29 119.73(12) . . ?
C26 C27 H27 119.7 . . ?
C28 C27 C26 120.67(12) . . ?
C28 C27 H27 119.7 . . ?
C23 C28 H28 119.9 . . ?
C27 C28 C23 120.27(12) . . ?
C27 C28 H28 119.9 . . ?
O30 C29 C26 121.07(12) . . ?
O30 C29 C31 120.35(12) . . ?
C26 C29 C31 118.58(12) . . ?
C29 C31 H31A 109.5 . . ?
C29 C31 H31B 109.5 . . ?
C29 C31 H31C 109.5 . . ?
H31A C31 H31B 109.5 . . ?
H31A C31 H31C 109.5 . . ?
H31B C31 H31C 109.5 . . ?
C33 C32 N13 118.79(12) . . ?
C37 C32 N13 119.57(12) . . ?
C37 C32 C33 121.64(12) . . ?
C32 C33 H33 120.5 . . ?
C34 C33 C32 119.05(13) . . ?
C34 C33 H33 120.5 . . ?
C33 C34 H34 119.7 . . ?
C33 C34 C35 120.56(13) . . ?
C35 C34 H34 119.7 . . ?
C34 C35 C38 118.05(13) . . ?
C36 C35 C34 119.35(12) . . ?
C36 C35 C38 122.60(13) . . ?
C35 C36 H36 119.8 . . ?
C37 C36 C35 120.43(13) . . ?
C37 C36 H36 119.8 . . ?
C32 C37 C36 118.97(13) . . ?
C32 C37 H37 120.5 . . ?
C36 C37 H37 120.5 . . ?
O39 C38 C35 119.64(14) . . ?
O39 C38 C40 120.64(13) . . ?
C40 C38 C35 119.71(13) . . ?
C38 C40 H40A 109.5 . . ?
C38 C40 H40B 109.5 . . ?
C38 C40 H40C 109.5 . . ?
H40A C40 H40B 109.5 . . ?
H40A C40 H40C 109.5 . . ?
H40B C40 H40C 109.5 . . ?

loop_
_geom_bond_atom_site_label_1
_geom_bond_atom_site_label_2
_geom_bond_distance
_geom_bond_site_symmetry_2
_geom_bond_publ_flag
S4 C3 1.7248(14) . ?
S4 C5 1.7535(16) . ?
S18 O19 1.5672(10) . ?
S18 O21 1.4261(11) . ?
S18 O22 1.4267(11) . ?
S18 C2 1.7179(14) . ?
O11 C10 1.4464(16) . ?
O11 C12 1.3357(16) . ?
O15 C14 1.2125(17) . ?
O17 C12 1.2107(16) . ?
O19 C20 1.4580(18) . ?
O30 C29 1.2219(17) . ?
O39 C38 1.2191(19) . ?
N1 C2 1.3889(17) . ?
N1 C8 1.3619(17) . ?
N1 C9 1.4666(17) . ?
N13 C12 1.3828(17) . ?
N13 C14 1.4269(17) . ?
N13 C32 1.4537(16) . ?
N16 H16 0.8800 . ?
N16 C14 1.3518(17) . ?
N16 C23 1.4068(16) . ?
C2 C3 1.3791(19) . ?
C3 C7 1.4175(19) . ?
C5 H5 0.9500 . ?
C5 C6 1.346(2) . ?
C6 H6 0.9500 . ?
C6 C7 1.4384(19) . ?
C7 C8 1.3854(19) . ?
C8 H8 0.9500 . ?
C9 H9A 0.9900 . ?
C9 H9B 0.9900 . ?
C9 C10 1.5113(19) . ?
C10 H10A 0.9900 . ?
C10 H10B 0.9900 . ?
C20 H20A 0.9800 . ?
C20 H20B 0.9800 . ?
C20 H20C 0.9800 . ?
C23 C24 1.3969(18) . ?
C23 C28 1.3992(18) . ?
C24 H24 0.9500 . ?
C24 C25 1.3861(18) . ?
C25 H25 0.9500 . ?
C25 C26 1.3940(18) . ?
C26 C27 1.4012(18) . ?
C26 C29 1.4864(18) . ?
C27 H27 0.9500 . ?
C27 C28 1.3790(18) . ?
C28 H28 0.9500 . ?
C29 C31 1.5096(19) . ?
C31 H31A 0.9800 . ?
C31 H31B 0.9800 . ?
C31 H31C 0.9800 . ?
C32 C33 1.3876(19) . ?
C32 C37 1.385(2) . ?
C33 H33 0.9500 . ?
C33 C34 1.3857(19) . ?
C34 H34 0.9500 . ?
C34 C35 1.399(2) . ?
C35 C36 1.396(2) . ?
C35 C38 1.5020(19) . ?
C36 H36 0.9500 . ?
C36 C37 1.3933(19) . ?
C37 H37 0.9500 . ?
C38 C40 1.500(2) . ?
C40 H40A 0.9800 . ?
C40 H40B 0.9800 . ?
C40 H40C 0.9800 . ?

loop_
_geom_hbond_atom_site_label_D
_geom_hbond_atom_site_label_H
_geom_hbond_atom_site_label_A
_geom_hbond_distance_DH
_geom_hbond_distance_HA
_geom_hbond_distance_DA
_geom_hbond_angle_DHA
_geom_hbond_site_symmetry_A
_geom_hbond_publ_flag
N16 H16 O17 0.88 1.95 2.6694(14) 137.4 . yes
C24 H24 O15 0.95 2.22 2.8297(16) 120.7 . yes

loop_
_geom_torsion_atom_site_label_1
_geom_torsion_atom_site_label_2
_geom_torsion_atom_site_label_3
_geom_torsion_atom_site_label_4
_geom_torsion
_geom_torsion_site_symmetry_1
_geom_torsion_site_symmetry_2
_geom_torsion_site_symmetry_3
_geom_torsion_site_symmetry_4
_geom_torsion_publ_flag
S4 C3 C7 C6 0.49(15) . . . . ?
S4 C3 C7 C8 -177.78(9) . . . . ?
S4 C5 C6 C7 0.93(17) . . . . ?
S18 C2 C3 S4 -6.4(2) . . . . ?
S18 C2 C3 C7 175.96(10) . . . . ?
O19 S18 C2 N1 -68.17(12) . . . . ?
O19 S18 C2 C3 115.54(13) . . . . ?
O21 S18 O19 C20 173.62(11) . . . . ?
O21 S18 C2 N1 43.21(14) . . . . ?
O21 S18 C2 C3 -133.08(13) . . . . ?
O22 S18 O19 C20 43.51(12) . . . . ?
O22 S18 C2 N1 175.47(11) . . . . ?
O22 S18 C2 C3 -0.83(15) . . . . ?
N1 C2 C3 S4 176.80(13) . . . . ?
N1 C2 C3 C7 -0.87(15) . . . . ?
N1 C9 C10 O11 -61.11(15) . . . . ?
N13 C32 C33 C34 -179.32(12) . . . . ?
N13 C32 C37 C36 178.97(12) . . . . ?
N16 C23 C24 C25 -178.48(12) . . . . ?
N16 C23 C28 C27 178.57(11) . . . . ?
C2 S18 O19 C20 -69.84(12) . . . . ?
C2 N1 C8 C7 -0.48(15) . . . . ?
C2 N1 C9 C10 -95.58(15) . . . . ?
C2 C3 C7 C6 178.86(12) . . . . ?
C2 C3 C7 C8 0.59(15) . . . . ?
C3 S4 C5 C6 -0.56(12) . . . . ?
C3 C7 C8 N1 -0.07(15) . . . . ?
C5 S4 C3 C2 -177.59(17) . . . . ?
C5 S4 C3 C7 0.02(11) . . . . ?
C5 C6 C7 C3 -0.90(17) . . . . ?
C5 C6 C7 C8 176.45(17) . . . . ?
C6 C7 C8 N1 -177.50(17) . . . . ?
C8 N1 C2 S18 -176.09(10) . . . . ?
C8 N1 C2 C3 0.84(15) . . . . ?
C8 N1 C9 C10 86.12(16) . . . . ?
C9 N1 C2 S18 5.40(19) . . . . ?
C9 N1 C2 C3 -177.67(12) . . . . ?
C9 N1 C8 C7 178.07(11) . . . . ?
C10 O11 C12 O17 1.89(19) . . . . ?
C10 O11 C12 N13 -177.74(11) . . . . ?
C12 O11 C10 C9 -169.96(11) . . . . ?
C12 N13 C14 O15 176.92(13) . . . . ?
C12 N13 C14 N16 -3.27(19) . . . . ?
C12 N13 C32 C33 95.38(15) . . . . ?
C12 N13 C32 C37 -84.26(16) . . . . ?
C14 N13 C12 O11 -174.48(12) . . . . ?
C14 N13 C12 O17 5.9(2) . . . . ?
C14 N13 C32 C33 -88.39(15) . . . . ?
C14 N13 C32 C37 91.97(15) . . . . ?
C14 N16 C23 C24 8.1(2) . . . . ?
C14 N16 C23 C28 -171.82(12) . . . . ?
C23 N16 C14 O15 -1.2(2) . . . . ?
C23 N16 C14 N13 179.02(11) . . . . ?
C23 C24 C25 C26 -0.39(19) . . . . ?
C24 C23 C28 C27 -1.31(19) . . . . ?
C24 C25 C26 C27 -0.69(19) . . . . ?
C24 C25 C26 C29 178.18(12) . . . . ?
C25 C26 C27 C28 0.78(18) . . . . ?
C25 C26 C29 O30 178.74(12) . . . . ?
C25 C26 C29 C31 -2.17(18) . . . . ?
C26 C27 C28 C23 0.21(19) . . . . ?
C27 C26 C29 O30 -2.40(19) . . . . ?
C27 C26 C29 C31 176.68(12) . . . . ?
C28 C23 C24 C25 1.40(19) . . . . ?
C29 C26 C27 C28 -178.11(11) . . . . ?
C32 N13 C12 O11 1.30(17) . . . . ?
C32 N13 C12 O17 -178.32(13) . . . . ?
C32 N13 C14 O15 0.97(18) . . . . ?
C32 N13 C14 N16 -179.22(11) . . . . ?
C32 C33 C34 C35 0.4(2) . . . . ?
C33 C32 C37 C36 -0.7(2) . . . . ?
C33 C34 C35 C36 -0.8(2) . . . . ?
C33 C34 C35 C38 178.73(12) . . . . ?
C34 C35 C36 C37 0.4(2) . . . . ?
C34 C35 C38 O39 -0.1(2) . . . . ?
C34 C35 C38 C40 -178.51(12) . . . . ?
C35 C36 C37 C32 0.3(2) . . . . ?
C36 C35 C38 O39 179.37(13) . . . . ?
C36 C35 C38 C40 1.0(2) . . . . ?
C37 C32 C33 C34 0.3(2) . . . . ?
C38 C35 C36 C37 -179.06(12) . . . . ?
